data_4110654
loop_
_publ_author_name
'Gideon Fraenkel'
'Judith Gallucci'
'Hua Liu'

_publ_section_title
;
 Perturbation of Conjugation in Internally Solvated Allylic Lithium
 Compounds: Variation of Ligand Structure. NMR and X-ray Crystallography
;
_journal_name_full 'Journal of the American Chemical Society'
_journal_page_first 8211
_journal_page_last 8216
_journal_paper_doi 10.1021/ja060272n
_journal_volume 128
_journal_year 2006
_chemical_formula_moiety 'C16 H32 Li2 N2 O2'
_chemical_formula_sum 'C16 H32 Li2 N2 O2'
_chemical_formula_weight 298.32
_chemical_name_systematic
;
  ?
;
_space_group_IT_number 2
_symmetry_cell_setting triclinic
_symmetry_space_group_name_Hall '-P 1'
_symmetry_space_group_name_H-M 'P -1'
_atom_sites_solution_hydrogens geom
_atom_sites_solution_primary direct
_atom_sites_solution_secondary difmap
_audit_creation_method SHELXL-93
_cell_angle_alpha 106.77(1)
_cell_angle_beta 98.97(1)
_cell_angle_gamma 94.35(1)
_cell_formula_units_Z 1
_cell_length_a 7.446(1)
_cell_length_b 8.187(1)
_cell_length_c 8.583(2)
_cell_measurement_temperature 200(2)
_cell_volume 490.79(15)
_computing_cell_refinement 'HKL Scalepack (Otwinowski & Minor 1997)'
_computing_data_collection 'Collect (Nonius BV, 1997-2000)'
_computing_data_reduction 'HKL Denzo and Scalepack (Otwinowski & Minor 1997)'
_computing_structure_refinement 'SHELXL-93 (Sheldrick, 1993)'
_computing_structure_solution 'SHELXS-86 (Sheldrick, 1990)'
_diffrn_ambient_temperature 200(2)
_diffrn_measurement_device 'Nonius Kappa CCD'
_diffrn_measurement_method 'phi and omega scans'
_diffrn_radiation_monochromator graphite
_diffrn_radiation_source 'fine-focus sealed tube'
_diffrn_radiation_type MoK\a
_diffrn_radiation_wavelength 0.71073
_diffrn_reflns_av_R_equivalents 0.023
_diffrn_reflns_limit_h_max 9
_diffrn_reflns_limit_h_min 0
_diffrn_reflns_limit_k_max 10
_diffrn_reflns_limit_k_min -10
_diffrn_reflns_limit_l_max 10
_diffrn_reflns_limit_l_min -11
_diffrn_reflns_number 11734
_diffrn_reflns_theta_max 27.46
_diffrn_reflns_theta_min 2.62
_exptl_absorpt_coefficient_mu 0.064
_exptl_absorpt_correction_type none
_exptl_crystal_colour colorless
_exptl_crystal_density_diffrn 1.009
_exptl_crystal_description chunk
_exptl_crystal_F_000 164
_exptl_crystal_size_max 0.31
_exptl_crystal_size_mid 0.31
_exptl_crystal_size_min 0.31
_refine_diff_density_max 0.157
_refine_diff_density_min -0.132
_refine_diff_density_rms 0.027
_refine_ls_extinction_method none
_refine_ls_goodness_of_fit_all 1.046
_refine_ls_goodness_of_fit_ref 1.071
_refine_ls_hydrogen_treatment mixed
_refine_ls_matrix_type full
_refine_ls_number_parameters 110
_refine_ls_number_reflns 2231
_refine_ls_number_restraints 0
_refine_ls_restrained_S_all 1.046
_refine_ls_restrained_S_obs 1.071
_refine_ls_R_factor_all 0.0508
_refine_ls_R_factor_gt 0.0442
_refine_ls_shift/su_max -0.003
_refine_ls_shift/su_mean 0.001
_refine_ls_structure_factor_coef Fsqd
_refine_ls_weighting_details 'w=1/[\s^2^(Fo^2^)+(0.0591P)^2^+0.0784P] where P=(Fo^2^+2Fc^2^)/3'
_refine_ls_weighting_scheme calc
_refine_ls_wR_factor_all 0.1221
_refine_ls_wR_factor_ref 0.1168
_reflns_number_gt 1956
_reflns_number_total 2231
_reflns_threshold_expression >2sigma(I)
_cod_data_source_file ja060272nsi20060113_045330.cif
_cod_data_source_block Fraenkel1107
_cod_original_cell_volume 490.79(14)
_cod_database_code 4110654

loop_
_symmetry_equiv_pos_as_xyz
'x, y, z'
'-x, -y, -z'

loop_
_atom_site_aniso_label
_atom_site_aniso_U_11
_atom_site_aniso_U_22
_atom_site_aniso_U_33
_atom_site_aniso_U_23
_atom_site_aniso_U_13
_atom_site_aniso_U_12
O 0.0426(4) 0.0452(4) 0.0472(4) 0.0117(3) 0.0102(3) 0.0084(3)
N 0.0408(5) 0.0446(5) 0.0428(5) 0.0204(4) 0.0069(4) 0.0022(4)
C1 0.0344(5) 0.0403(6) 0.0548(6) 0.0213(5) 0.0078(4) 0.0017(4)
C2 0.0318(5) 0.0417(6) 0.0525(6) 0.0126(5) 0.0061(4) 0.0004(4)
C3 0.0666(9) 0.0541(8) 0.0625(8) 0.0056(6) 0.0080(7) 0.0051(6)
C4 0.0393(6) 0.0484(6) 0.0477(6) 0.0163(5) -0.0036(4) 0.0013(5)
C5 0.0511(7) 0.0443(6) 0.0678(8) 0.0303(6) -0.0028(6) 0.0045(5)
C6 0.0390(6) 0.0392(6) 0.0714(8) 0.0135(5) 0.0062(5) 0.0105(4)
C7 0.0725(9) 0.0777(10) 0.0507(7) 0.0085(7) 0.0213(7) 0.0002(7)
C8 0.0846(11) 0.0887(11) 0.0582(8) 0.0324(8) 0.0295(8) -0.0005(8)
Li1 0.0351(8) 0.0373(9) 0.0486(10) 0.0158(7) 0.0067(7) 0.0061(7)

loop_
_atom_site_label
_atom_site_type_symbol
_atom_site_fract_x
_atom_site_fract_y
_atom_site_fract_z
_atom_site_U_iso_or_equiv
_atom_site_thermal_displace_type
_atom_site_occupancy
_atom_site_calc_flag
_atom_site_refinement_flags
O O 0.15059(10) 0.15246(10) 0.86143(9) 0.0451(2) Uani 1 d .
N N 0.20577(12) 0.32542(12) 1.19167(11) 0.0415(2) Uani 1 d .
C1 C 0.23555(14) 0.61967(14) 1.05153(15) 0.0419(3) Uani 1 d .
H1A H 0.2943(20) 0.5399(20) 0.9679(18) 0.061(4) Uiso 1 d .
H2A H 0.2334(19) 0.7330(19) 1.0338(16) 0.056(4) Uiso 1 d .
C2 C 0.31149(14) 0.62905(14) 1.21949(14) 0.0428(3) Uani 1 d .
C3 C 0.3329(2) 0.7663(2) 1.3560(2) 0.0643(4) Uani 1 d .
H3A H 0.2958 0.8723 1.3473 0.077 Uiso 1 calc R
H3B H 0.3850 0.7570 1.4609 0.077 Uiso 1 calc R
C4 C 0.3658(2) 0.46044(15) 1.24023(15) 0.0463(3) Uani 1 d .
H4A H 0.4584 0.42131 1.17125 0.056 Uiso 1 calc R
H4B H 0.4222 0.47891 1.35731 0.056 Uiso 1 calc R
C5 C 0.2567(2) 0.1507(2) 1.1349(2) 0.0532(3) Uani 1 d .
H5A H 0.1545 0.0661 1.1348 0.064 Uiso 1 calc R
H5B H 0.3651 0.1398 1.2124 0.064 Uiso 1 calc R
C6 C 0.2999(2) 0.11226(15) 0.9637(2) 0.0508(3) Uani 1 d .
H6A H 0.4150 0.18259 0.9659 0.061 Uiso 1 calc R
H6B H 0.3153 -0.01071 0.9203 0.061 Uiso 1 calc R
C7 C 0.1759(2) 0.1218(2) 0.6949(2) 0.0688(4) Uani 1 d .
H7A H 0.0725 0.1562 0.6315 0.103 Uiso 1 calc R
H7B H 0.1827 -0.0009 0.6453 0.103 Uiso 1 calc R
H7C H 0.2900 0.1888 0.6934 0.103 Uiso 1 calc R
C8 C 0.1041(2) 0.3450(2) 1.3273(2) 0.0738(4) Uani 1 d .
H8A H 0.0715 0.4622 1.3612 0.111 Uiso 1 calc R
H8B H 0.1806 0.3236 1.4213 0.111 Uiso 1 calc R
H8C H -0.0077 0.2624 1.2901 0.111 Uiso 1 calc R
Li1 Li 0.0582(2) 0.3626(2) 0.9841(2) 0.0398(4) Uani 1 d .

loop_
_atom_type_symbol
_atom_type_description
_atom_type_scat_dispersion_real
_atom_type_scat_dispersion_imag
_atom_type_scat_source
C C 0.0033 0.0016 'International Tables Vol C Tables 4.2.6.8 and 6.1.1.4'
H H 0.0000 0.0000 'International Tables Vol C Tables 4.2.6.8 and 6.1.1.4'
Li Li -0.0003 0.0001 'International Tables Vol C Tables 4.2.6.8 and 6.1.1.4'
N N 0.0061 0.0033 'International Tables Vol C Tables 4.2.6.8 and 6.1.1.4'
O O 0.0106 0.0060 'International Tables Vol C Tables 4.2.6.8 and 6.1.1.4'

loop_
_geom_angle_atom_site_label_1
_geom_angle_atom_site_label_2
_geom_angle_atom_site_label_3
_geom_angle
_geom_angle_site_symmetry_1
_geom_angle_site_symmetry_3
C7 O C6 112.81(10) . .
C7 O Li1 122.33(10) . .
C6 O Li1 110.64(8) . .
C8 N C5 111.65(10) . .
C8 N C4 110.20(10) . .
C5 N C4 112.69(9) . .
C8 N Li1 113.37(10) . .
C5 N Li1 104.99(9) . .
C4 N Li1 103.61(8) . .
C2 C1 Li1 112.32(9) . 2_567
C2 C1 Li1 97.17(8) . .
Li1 C1 Li1 66.13(8) 2_567 .
C2 C1 H1A 112.8(8) . .
Li1 C1 H1A 123.2(8) 2_567 .
Li1 C1 H1A 75.6(8) . .
C2 C1 H2A 113.3(8) . .
Li1 C1 H2A 79.1(8) 2_567 .
Li1 C1 H2A 140.6(8) . .
H1A C1 H2A 111.6(12) . .
C3 C2 C1 127.53(12) . .
C3 C2 C4 118.16(11) . .
C1 C2 C4 114.27(10) . .
C2 C3 H3A 120.0 . .
C2 C3 H3B 120.0 . .
H3A C3 H3B 120.0 . .
N C4 C2 111.63(9) . .
N C4 H4A 109.3 . .
C2 C4 H4A 109.3 . .
N C4 H4B 109.3 . .
C2 C4 H4B 109.3 . .
H4A C4 H4B 108.0 . .
N C5 C6 111.04(9) . .
N C5 H5A 109.4 . .
C6 C5 H5A 109.4 . .
N C5 H5B 109.4 . .
C6 C5 H5B 109.4 . .
H5A C5 H5B 108.0 . .
O C6 C5 107.49(9) . .
O C6 H6A 110.2 . .
C5 C6 H6A 110.2 . .
O C6 H6B 110.2 . .
C5 C6 H6B 110.2 . .
H6A C6 H6B 108.5 . .
O C7 H7A 109.5 . .
O C7 H7B 109.5 . .
H7A C7 H7B 109.5 . .
O C7 H7C 109.5 . .
H7A C7 H7C 109.5 . .
H7B C7 H7C 109.5 . .
N C8 H8A 109.5 . .
N C8 H8B 109.5 . .
H8A C8 H8B 109.5 . .
N C8 H8C 109.5 . .
H8A C8 H8C 109.5 . .
H8B C8 H8C 109.5 . .
O Li1 N 85.14(7) . .
O Li1 C1 120.05(9) . 2_567
N Li1 C1 123.81(9) . 2_567
O Li1 C1 119.07(9) . .
N Li1 C1 87.55(7) . .
C1 Li1 C1 113.87(8) 2_567 .
O Li1 Li1 154.64(14) . 2_567
N Li1 Li1 117.39(12) . 2_567
C1 Li1 Li1 58.63(7) 2_567 2_567
C1 Li1 Li1 55.24(7) . 2_567
O Li1 H1A 94.0(4) . .
N Li1 H1A 90.8(4) . .
C1 Li1 H1A 130.9(4) 2_567 .
C1 Li1 H1A 25.7(4) . .
Li1 Li1 H1A 75.3(4) 2_567 .

loop_
_geom_bond_atom_site_label_1
_geom_bond_atom_site_label_2
_geom_bond_distance
_geom_bond_site_symmetry_2
O C7 1.423(2) .
O C6 1.4259(14) .
O Li1 1.975(2) .
N C8 1.462(2) .
N C5 1.471(2) .
N C4 1.4815(14) .
N Li1 2.056(2) .
C1 C2 1.442(2) .
C1 Li1 2.183(2) 2_567
C1 Li1 2.268(2) .
C1 H1A 1.00(2) .
C1 H2A 0.984(15) .
C2 C3 1.347(2) .
C2 C4 1.518(2) .
C3 H3A 0.95 .
C3 H3B 0.95 .
C4 H4A 0.99 .
C4 H4B 0.99 .
C5 C6 1.502(2) .
C5 H5A 0.99 .
C5 H5B 0.99 .
C6 H6A 0.99 .
C6 H6B 0.99 .
C7 H7A 0.98 .
C7 H7B 0.98 .
C7 H7C 0.98 .
C8 H8A 0.98 .
C8 H8B 0.98 .
C8 H8C 0.98 .
Li1 C1 2.183(2) 2_567
Li1 Li1 2.429(3) 2_567

loop_
_geom_torsion_atom_site_label_1
_geom_torsion_atom_site_label_2
_geom_torsion_atom_site_label_3
_geom_torsion_atom_site_label_4
_geom_torsion
_geom_torsion_site_symmetry_1
_geom_torsion_site_symmetry_4
Li1 C1 C2 C3 -68.84(15) 2_567 .
Li1 C1 C2 C3 -135.93(13) . .
Li1 C1 C2 C4 108.90(10) 2_567 .
Li1 C1 C2 C4 41.81(11) . .
C8 N C4 C2 -81.57(12) . .
C5 N C4 C2 152.97(10) . .
Li1 N C4 C2 40.03(11) . .
C3 C2 C4 N 116.15(12) . .
C1 C2 C4 N -61.81(12) . .
C8 N C5 C6 160.17(11) . .
C4 N C5 C6 -75.17(12) . .
Li1 N C5 C6 36.92(12) . .
C7 O C6 C5 179.77(10) . .
Li1 O C6 C5 38.65(12) . .
N C5 C6 O -51.22(12) . .
C7 O Li1 N -151.91(10) . .
C6 O Li1 N -15.13(10) . .
C7 O Li1 C1 81.50(14) . 2_567
C6 O Li1 C1 -141.72(10) . 2_567
C7 O Li1 C1 -67.44(14) . .
C6 O Li1 C1 69.33(12) . .
C7 O Li1 Li1 2.1(3) . 2_567
C6 O Li1 Li1 138.8(3) . 2_567
C8 N Li1 O -134.41(10) . .
C5 N Li1 O -12.27(9) . .
C4 N Li1 O 106.14(8) . .
C8 N Li1 C1 -11.18(15) . 2_567
C5 N Li1 C1 110.95(11) . 2_567
C4 N Li1 C1 -130.64(10) . 2_567
C8 N Li1 C1 106.13(10) . .
C5 N Li1 C1 -131.73(8) . .
C4 N Li1 C1 -13.32(9) . .
C8 N Li1 Li1 57.8(2) . 2_567
C5 N Li1 Li1 179.94(12) . 2_567
C4 N Li1 Li1 -61.65(14) . 2_567
C2 C1 Li1 O -97.95(11) . .
Li1 C1 Li1 O 150.8(2) 2_567 .
C2 C1 Li1 N -14.89(9) . .
Li1 C1 Li1 N -126.17(11) 2_567 .
C2 C1 Li1 C1 111.28(10) . 2_567
Li1 C1 Li1 C1 0.0 2_567 2_567
C2 C1 Li1 Li1 111.28(10) . 2_567
Li1 C1 Li1 Li1 0.0 2_567 2_567
